data_2230333
loop_
_publ_author_name
'Gu, Hong-Mei'
'Xu, Hao'
'Zhong, Zhao-Zhao'
'Zhu, Hai-Liang'
'Li, Qing-Shan'

_publ_section_title
;
 Fraxinellone
;
_journal_coeditor_code HB5863
_journal_issue 6
_journal_name_full 'Acta Crystallographica Section E'
_journal_page_first o1472
_journal_paper_doi 10.1107/S1600536811018393
_journal_volume 67
_journal_year 2011
_chemical_formula_iupac 'C14 H16 O3'
_chemical_formula_moiety 'C14 H16 O3'
_chemical_formula_sum 'C14 H16 O3'
_chemical_formula_weight 232.27
_chemical_name_systematic
;
(3<i>R</i>*,3a<i>R</i>*)-3-(3-furanyl)-3a,4,5,6-
tetrahydro-3a,7-dimethyl-2-benzofuran-1(3<i>H</i>)-one
;
_space_group_IT_number 19
_symmetry_cell_setting orthorhombic
_symmetry_space_group_name_Hall 'P 2ac 2ab'
_symmetry_space_group_name_H-M 'P 21 21 21'
_atom_sites_solution_hydrogens geom
_atom_sites_solution_primary direct
_atom_sites_solution_secondary difmap
_audit_creation_method SHELXL-97
_cell_angle_alpha 90.00
_cell_angle_beta 90.00
_cell_angle_gamma 90.00
_cell_formula_units_Z 4
_cell_length_a 5.940(3)
_cell_length_b 12.661(6)
_cell_length_c 15.921(7)
_cell_measurement_reflns_used 25
_cell_measurement_temperature 298(2)
_cell_measurement_theta_max 12
_cell_measurement_theta_min 9
_cell_volume 1197.4(10)
_computing_cell_refinement 'SAINT (Bruker, 2000)'
_computing_data_collection 'SMART (Bruker, 2000)'
_computing_data_reduction 'SAINT (Bruker, 2000)'
_computing_molecular_graphics 'SHELXTL (Sheldrick, 2008)'
_computing_publication_material 'SHELXTL (Sheldrick, 2008)'
_computing_structure_refinement 'SHELXTL (Sheldrick, 2008)'
_computing_structure_solution 'SHELXL97 (Sheldrick, 2008)'
_diffrn_ambient_temperature 298(2)
_diffrn_measured_fraction_theta_full 0.984
_diffrn_measured_fraction_theta_max 0.984
_diffrn_measurement_device_type 'Bruker SMART CCD'
_diffrn_measurement_method '\f and \w'
_diffrn_radiation_monochromator graphite
_diffrn_radiation_source 'fine-focus sealed tube'
_diffrn_radiation_type MoK\a
_diffrn_radiation_wavelength 0.71073
_diffrn_reflns_av_R_equivalents 0.0486
_diffrn_reflns_av_sigmaI/netI 0.0507
_diffrn_reflns_limit_h_max 7
_diffrn_reflns_limit_h_min -7
_diffrn_reflns_limit_k_max 16
_diffrn_reflns_limit_k_min -17
_diffrn_reflns_limit_l_max 21
_diffrn_reflns_limit_l_min -19
_diffrn_reflns_number 10397
_diffrn_reflns_theta_full 28.48
_diffrn_reflns_theta_max 28.48
_diffrn_reflns_theta_min 2.06
_diffrn_standards_number 0
_exptl_absorpt_coefficient_mu 0.090
_exptl_absorpt_correction_T_max 0.984
_exptl_absorpt_correction_T_min 0.982
_exptl_absorpt_correction_type multi-scan
_exptl_absorpt_process_details '(SADABS; Bruker, 2000)'
_exptl_crystal_colour colorless
_exptl_crystal_density_diffrn 1.288
_exptl_crystal_density_method 'not measured'
_exptl_crystal_description block
_exptl_crystal_F_000 496
_exptl_crystal_size_max 0.20
_exptl_crystal_size_mid 0.20
_exptl_crystal_size_min 0.18
_refine_diff_density_max 0.121
_refine_diff_density_min -0.174
_refine_ls_extinction_method none
_refine_ls_goodness_of_fit_ref 1.068
_refine_ls_hydrogen_treatment constr
_refine_ls_matrix_type full
_refine_ls_number_parameters 156
_refine_ls_number_reflns 1733
_refine_ls_number_restraints 0
_refine_ls_restrained_S_all 1.068
_refine_ls_R_factor_all 0.0651
_refine_ls_R_factor_gt 0.0458
_refine_ls_shift/su_max 0.000
_refine_ls_shift/su_mean 0.000
_refine_ls_structure_factor_coef Fsqd
_refine_ls_weighting_details 'calc w=1/[\s^2^(Fo^2^)+(0.0425P)^2^+0.1558P] where P=(Fo^2^+2Fc^2^)/3'
_refine_ls_weighting_scheme calc
_refine_ls_wR_factor_gt 0.1034
_refine_ls_wR_factor_ref 0.1125
_reflns_number_gt 1331
_reflns_number_total 1733
_reflns_threshold_expression I>2\s(I)
_cod_data_source_file hb5863.cif
_cod_data_source_block I
_cod_original_cell_volume 1197.3(9)
_cod_database_code 2230333
_cod_database_fobs_code 2230333

loop_
_symmetry_equiv_pos_as_xyz
'x, y, z'
'-x+1/2, -y, z+1/2'
'-x, y+1/2, -z+1/2'
'x+1/2, -y+1/2, -z'

loop_
_atom_site_type_symbol
_atom_site_label
_atom_site_fract_x
_atom_site_fract_y
_atom_site_fract_z
_atom_site_U_iso_or_equiv
_atom_site_adp_type
_atom_site_calc_flag
_atom_site_refinement_flags
_atom_site_occupancy
_atom_site_symmetry_multiplicity
_atom_site_disorder_assembly
_atom_site_disorder_group
O O1 0.5425(3) -0.10394(15) 0.61505(12) 0.0558(5) Uani d . 1 1 . .
O O2 0.2594(3) 0.00000(13) 0.65310(9) 0.0423(4) Uani d . 1 1 . .
O O3 -0.2584(5) 0.24662(18) 0.72681(14) 0.0806(8) Uani d . 1 1 . .
C C1 0.3749(4) -0.05682(18) 0.59460(15) 0.0391(5) Uani d . 1 1 . .
C C2 0.2628(4) -0.04409(17) 0.51292(14) 0.0377(5) Uani d . 1 1 . .
C C3 0.2806(5) -0.10573(18) 0.44505(15) 0.0428(6) Uani d . 1 1 . .
C C4 0.1270(5) -0.0894(2) 0.37091(17) 0.0571(7) Uani d . 1 1 . .
H H4A 0.0334 -0.1517 0.3649 0.069 Uiso calc R 1 1 . .
H H4B 0.2190 -0.0840 0.3208 0.069 Uiso calc R 1 1 . .
C C5 -0.0254(5) 0.0067(2) 0.37495(17) 0.0583(7) Uani d . 1 1 . .
H H5A -0.1572 -0.0058 0.3404 0.070 Uiso calc R 1 1 . .
H H5B 0.0539 0.0671 0.3520 0.070 Uiso calc R 1 1 . .
C C6 -0.1009(4) 0.0323(2) 0.46465(16) 0.0488(6) Uani d . 1 1 . .
H H6A -0.1916 0.0960 0.4645 0.059 Uiso calc R 1 1 . .
H H6B -0.1925 -0.0251 0.4862 0.059 Uiso calc R 1 1 . .
C C7 0.1041(4) 0.04793(17) 0.52105(13) 0.0355(5) Uani d . 1 1 . .
C C8 0.0486(4) 0.03908(17) 0.61578(14) 0.0364(5) Uani d . 1 1 . .
H H8 -0.0667 -0.0156 0.6228 0.044 Uiso calc R 1 1 . .
C C9 0.4404(5) -0.1978(2) 0.4381(2) 0.0599(8) Uani d . 1 1 . .
H H9A 0.5589 -0.1806 0.3995 0.090 Uiso calc R 1 1 . .
H H9B 0.3603 -0.2587 0.4181 0.090 Uiso calc R 1 1 . .
H H9C 0.5037 -0.2127 0.4923 0.090 Uiso calc R 1 1 . .
C C10 0.2300(5) 0.15067(19) 0.50129(15) 0.0466(6) Uani d . 1 1 . .
H H10A 0.3577 0.1572 0.5379 0.070 Uiso calc R 1 1 . .
H H10B 0.1311 0.2097 0.5096 0.070 Uiso calc R 1 1 . .
H H10C 0.2802 0.1495 0.4440 0.070 Uiso calc R 1 1 . .
C C11 -0.0265(4) 0.13529(19) 0.66193(14) 0.0416(6) Uani d . 1 1 . .
C C12 -0.2403(6) 0.1508(2) 0.68932(16) 0.0563(7) Uani d . 1 1 . .
H H12 -0.3574 0.1026 0.6833 0.068 Uiso calc R 1 1 . .
C C13 -0.0487(6) 0.2921(2) 0.72441(18) 0.0579(8) Uani d . 1 1 . .
H H13 -0.0116 0.3577 0.7467 0.069 Uiso calc R 1 1 . .
C C14 0.0930(6) 0.2275(2) 0.68509(17) 0.0542(7) Uani d . 1 1 . .
H H14 0.2445 0.2406 0.6746 0.065 Uiso calc R 1 1 . .

loop_
_atom_site_aniso_label
_atom_site_aniso_U_11
_atom_site_aniso_U_22
_atom_site_aniso_U_33
_atom_site_aniso_U_12
_atom_site_aniso_U_13
_atom_site_aniso_U_23
O1 0.0482(11) 0.0579(10) 0.0612(11) 0.0135(10) -0.0039(10) 0.0022(9)
O2 0.0457(9) 0.0438(8) 0.0372(8) 0.0068(8) 0.0002(8) 0.0015(7)
O3 0.101(2) 0.0835(16) 0.0576(12) 0.0376(17) 0.0124(14) -0.0099(11)
C1 0.0405(13) 0.0328(11) 0.0441(13) -0.0013(11) 0.0046(11) 0.0044(10)
C2 0.0383(13) 0.0356(11) 0.0391(12) -0.0052(11) 0.0047(11) 0.0025(9)
C3 0.0415(14) 0.0389(12) 0.0480(14) -0.0062(11) 0.0090(12) -0.0047(10)
C4 0.0623(18) 0.0652(16) 0.0438(15) -0.0026(16) 0.0025(14) -0.0105(13)
C5 0.0666(19) 0.0645(16) 0.0438(14) 0.0014(16) -0.0078(14) -0.0009(13)
C6 0.0476(15) 0.0539(15) 0.0449(14) 0.0050(13) -0.0071(12) -0.0008(12)
C7 0.0375(12) 0.0348(11) 0.0342(11) 0.0006(10) 0.0034(10) 0.0013(9)
C8 0.0351(12) 0.0373(11) 0.0369(11) 0.0000(10) 0.0024(10) 0.0023(9)
C9 0.0583(19) 0.0508(15) 0.0708(19) 0.0022(15) 0.0055(16) -0.0183(14)
C10 0.0561(16) 0.0385(11) 0.0451(13) -0.0066(13) 0.0066(14) 0.0048(10)
C11 0.0467(15) 0.0454(13) 0.0326(11) 0.0058(12) 0.0009(11) 0.0024(10)
C12 0.0607(18) 0.0642(16) 0.0439(14) 0.0099(16) 0.0075(16) -0.0036(13)
C13 0.082(2) 0.0455(14) 0.0465(15) 0.0112(16) -0.0031(16) -0.0107(12)
C14 0.0634(19) 0.0508(14) 0.0485(15) -0.0008(15) -0.0041(15) -0.0052(12)

loop_
_atom_type_symbol
_atom_type_description
_atom_type_scat_dispersion_real
_atom_type_scat_dispersion_imag
_atom_type_scat_source
C C 0.0033 0.0016 'International Tables Vol C Tables 4.2.6.8 and 6.1.1.4'
H H 0.0000 0.0000 'International Tables Vol C Tables 4.2.6.8 and 6.1.1.4'
O O 0.0106 0.0060 'International Tables Vol C Tables 4.2.6.8 and 6.1.1.4'

loop_
_geom_angle_atom_site_label_1
_geom_angle_atom_site_label_2
_geom_angle_atom_site_label_3
_geom_angle_site_symmetry_1
_geom_angle_site_symmetry_3
_geom_angle
_geom_angle_publ_flag
C1 O2 C8 . . 109.29(17) ?
C12 O3 C13 . . 106.9(3) ?
O1 C1 O2 . . 119.5(2) ?
O1 C1 C2 . . 131.9(2) ?
O2 C1 C2 . . 108.6(2) ?
C3 C2 C1 . . 128.0(2) ?
C3 C2 C7 . . 124.8(2) ?
C1 C2 C7 . . 107.02(18) ?
C2 C3 C4 . . 120.4(2) ?
C2 C3 C9 . . 124.1(3) ?
C4 C3 C9 . . 115.5(2) ?
C3 C4 C5 . . 116.0(2) ?
C3 C4 H4A . . 108.3 ?
C5 C4 H4A . . 108.3 ?
C3 C4 H4B . . 108.3 ?
C5 C4 H4B . . 108.3 ?
H4A C4 H4B . . 107.4 ?
C4 C5 C6 . . 112.6(2) ?
C4 C5 H5A . . 109.1 ?
C6 C5 H5A . . 109.1 ?
C4 C5 H5B . . 109.1 ?
C6 C5 H5B . . 109.1 ?
H5A C5 H5B . . 107.8 ?
C7 C6 C5 . . 110.0(2) ?
C7 C6 H6A . . 109.7 ?
C5 C6 H6A . . 109.7 ?
C7 C6 H6B . . 109.7 ?
C5 C6 H6B . . 109.7 ?
H6A C6 H6B . . 108.2 ?
C2 C7 C6 . . 110.41(19) ?
C2 C7 C10 . . 109.49(19) ?
C6 C7 C10 . . 112.3(2) ?
C2 C7 C8 . . 99.28(17) ?
C6 C7 C8 . . 113.2(2) ?
C10 C7 C8 . . 111.41(18) ?
O2 C8 C11 . . 109.30(19) ?
O2 C8 C7 . . 103.70(17) ?
C11 C8 C7 . . 119.00(18) ?
O2 C8 H8 . . 108.1 ?
C11 C8 H8 . . 108.1 ?
C7 C8 H8 . . 108.1 ?
C3 C9 H9A . . 109.5 ?
C3 C9 H9B . . 109.5 ?
H9A C9 H9B . . 109.5 ?
C3 C9 H9C . . 109.5 ?
H9A C9 H9C . . 109.5 ?
H9B C9 H9C . . 109.5 ?
C7 C10 H10A . . 109.5 ?
C7 C10 H10B . . 109.5 ?
H10A C10 H10B . . 109.5 ?
C7 C10 H10C . . 109.5 ?
H10A C10 H10C . . 109.5 ?
H10B C10 H10C . . 109.5 ?
C12 C11 C14 . . 105.5(2) ?
C12 C11 C8 . . 123.8(3) ?
C14 C11 C8 . . 130.7(2) ?
C11 C12 O3 . . 110.2(3) ?
C11 C12 H12 . . 124.9 ?
O3 C12 H12 . . 124.9 ?
C14 C13 O3 . . 109.2(2) ?
C14 C13 H13 . . 125.4 ?
O3 C13 H13 . . 125.4 ?
C13 C14 C11 . . 108.2(3) ?
C13 C14 H14 . . 125.9 ?
C11 C14 H14 . . 125.9 ?

loop_
_geom_bond_atom_site_label_1
_geom_bond_atom_site_label_2
_geom_bond_site_symmetry_2
_geom_bond_distance
_geom_bond_publ_flag
O1 C1 . 1.205(3) ?
O2 C1 . 1.362(3) ?
O2 C8 . 1.471(3) ?
O3 C12 . 1.357(3) ?
O3 C13 . 1.373(4) ?
C1 C2 . 1.470(3) ?
C2 C3 . 1.337(3) ?
C2 C7 . 1.504(3) ?
C3 C4 . 1.506(4) ?
C3 C9 . 1.507(4) ?
C4 C5 . 1.518(4) ?
C4 H4A . 0.9700 ?
C4 H4B . 0.9700 ?
C5 C6 . 1.531(4) ?
C5 H5A . 0.9700 ?
C5 H5B . 0.9700 ?
C6 C7 . 1.526(3) ?
C6 H6A . 0.9700 ?
C6 H6B . 0.9700 ?
C7 C10 . 1.533(3) ?
C7 C8 . 1.548(3) ?
C8 C11 . 1.491(3) ?
C8 H8 . 0.9800 ?
C9 H9A . 0.9600 ?
C9 H9B . 0.9600 ?
C9 H9C . 0.9600 ?
C10 H10A . 0.9600 ?
C10 H10B . 0.9600 ?
C10 H10C . 0.9600 ?
C11 C12 . 1.357(4) ?
C11 C14 . 1.415(4) ?
C12 H12 . 0.9300 ?
C13 C14 . 1.331(4) ?
C13 H13 . 0.9300 ?
C14 H14 . 0.9300 ?

loop_
_geom_hbond_atom_site_label_D
_geom_hbond_atom_site_label_H
_geom_hbond_atom_site_label_A
_geom_hbond_site_symmetry_A
_geom_hbond_distance_DH
_geom_hbond_distance_HA
_geom_hbond_distance_DA
_geom_hbond_angle_DHA
C8 H8 O1 1_455 0.98 2.58 3.510(3) 158

loop_
_cod_related_entry_id
_cod_related_entry_database
_cod_related_entry_code
1 ChemSpider 110550
